data_7018598
loop_
_publ_author_name
'Neuschulz, Kai'
'Penning, Miriam'
'Gro\&s, Lynn'
'Kl\"uner, Thorsten'
'Wickleder, Mathias S.'

_publ_section_title
;
 Opening the paddlewheel: unusual coordination of [Mo(2)] dumbbells in the
 chain structures of A[Mo(2)(CF(3)SO(3))(5)]&#x00B7;2CF(3)SO(3)H (A = Na,
 Rb, Cs).
;
_journal_issue 15
_journal_name_full 'Dalton transactions (Cambridge, England : 2003)'
_journal_page_first 4685
_journal_page_last 4691
_journal_paper_doi 10.1039/c2dt12196d
_journal_volume 41
_journal_year 2012
_chemical_formula_moiety ' (Rb+), (Mo2+)2, (CF3SO3 -)5, (CF3SO3H)2 '
_chemical_formula_sum 'C7 H F21 Mo2 O21 Rb S7'
_chemical_formula_weight 1321.85
_chemical_name_common
;
Rubidium-dimolybdenum(II)-penta(trifluormethanesulfonate)-
trifluormethanesulfonic acid
;
_space_group_IT_number 11
_symmetry_cell_setting monoclinic
_symmetry_Int_Tables_number 11
_symmetry_space_group_name_Hall '-P 2yb'
_symmetry_space_group_name_H-M 'P 1 21/m 1'
_atom_sites_solution_hydrogens geom
_atom_sites_solution_primary direct
_atom_sites_solution_secondary difmap
_audit_creation_method SHELXL-97
_cell_angle_alpha 90.00
_cell_angle_beta 112.376(13)
_cell_angle_gamma 90.00
_cell_formula_units_Z 2
_cell_length_a 11.5610(14)
_cell_length_b 14.8174(13)
_cell_length_c 11.6201(14)
_cell_measurement_reflns_used 142
_cell_measurement_temperature 153(2)
_cell_measurement_theta_max 26.05
_cell_measurement_theta_min 1.65
_cell_volume 1840.7(4)
_computing_cell_refinement 'IPDS I (Stoe & Cie)'
_computing_data_collection 'IPDS I (Stoe & Cie)'
_computing_data_reduction 'X-RED 1.22 (Stoe & Cie 2001)'
_computing_molecular_graphics 'Diamond 3.2e (Brandenburg 2010)'
_computing_publication_material 'SHELX-97 (Sheldrick, 2008)'
_computing_structure_refinement 'SHELXL-97 (Sheldrick, 1997)'
_computing_structure_solution 'SHELXS-97 (Sheldrick, 1990)'
_diffrn_ambient_temperature 153(2)
_diffrn_measured_fraction_theta_full 0.980
_diffrn_measured_fraction_theta_max 0.980
_diffrn_measurement_device_type 'IPDS-I, Stoe & Cie'
_diffrn_measurement_method '\f Scans'
_diffrn_radiation_monochromator graphite
_diffrn_radiation_probe x-ray
_diffrn_radiation_source 'fine-focus sealed tube'
_diffrn_radiation_type MoK\a
_diffrn_radiation_wavelength 0.71073
_diffrn_reflns_av_R_equivalents 0.1382
_diffrn_reflns_av_sigmaI/netI 0.2091
_diffrn_reflns_limit_h_max 14
_diffrn_reflns_limit_h_min -14
_diffrn_reflns_limit_k_max 18
_diffrn_reflns_limit_k_min -18
_diffrn_reflns_limit_l_max 14
_diffrn_reflns_limit_l_min -14
_diffrn_reflns_number 23119
_diffrn_reflns_theta_full 26.31
_diffrn_reflns_theta_max 26.31
_diffrn_reflns_theta_min 2.35
_exptl_absorpt_coefficient_mu 2.572
_exptl_absorpt_correction_T_max 0.9252
_exptl_absorpt_correction_T_min 0.8265
_exptl_absorpt_correction_type numerical
_exptl_absorpt_process_details 'X-RED 1.22 (Stoe & Cie 2001)'
_exptl_crystal_colour red
_exptl_crystal_density_diffrn 2.385
_exptl_crystal_density_method 'not measured'
_exptl_crystal_description plate
_exptl_crystal_F_000 1266
_exptl_crystal_size_max 0.09
_exptl_crystal_size_mid 0.08
_exptl_crystal_size_min 0.03
_refine_diff_density_max 0.905
_refine_diff_density_min -0.428
_refine_diff_density_rms 0.100
_refine_ls_extinction_method none
_refine_ls_goodness_of_fit_ref 0.594
_refine_ls_hydrogen_treatment mixed
_refine_ls_matrix_type full
_refine_ls_number_parameters 289
_refine_ls_number_reflns 3822
_refine_ls_number_restraints 2
_refine_ls_restrained_S_all 0.594
_refine_ls_R_factor_all 0.1075
_refine_ls_R_factor_gt 0.0350
_refine_ls_shift/su_max 0.000
_refine_ls_shift/su_mean 0.000
_refine_ls_structure_factor_coef Fsqd
_refine_ls_weighting_details 'calc w=1/[\s^2^(Fo^2^)+(0.0073P)^2^+0.0000P] where P=(Fo^2^+2Fc^2^)/3'
_refine_ls_weighting_scheme calc
_refine_ls_wR_factor_gt 0.0496
_refine_ls_wR_factor_ref 0.0572
_reflns_number_gt 1666
_reflns_number_total 3822
_reflns_threshold_expression >2sigma(I)
_cod_data_source_file c2dt12196d.txt
_cod_data_source_block c:\rbmotfms\rbmotfms
_cod_original_sg_symbol_H-M 'P 21/m'
_cod_database_code 7018598

loop_
_symmetry_equiv_pos_as_xyz
'x, y, z'
'-x, y+1/2, -z'
'-x, -y, -z'
'x, -y-1/2, z'

loop_
_atom_site_label
_atom_site_type_symbol
_atom_site_fract_x
_atom_site_fract_y
_atom_site_fract_z
_atom_site_U_iso_or_equiv
_atom_site_adp_type
_atom_site_occupancy
_atom_site_symmetry_multiplicity
_atom_site_calc_flag
_atom_site_refinement_flags
Mo1 Mo 0.97678(5) 0.17779(4) 0.56213(6) 0.02629(14) Uani 1 1 d .
Rb1 Rb 1.03884(8) 0.2500 0.09317(9) 0.0362(2) Uani 1 2 d S
S2 S 0.81847(19) 0.2500 0.7110(2) 0.0294(5) Uani 1 2 d S
S1 S 1.1908(2) 0.2500 0.8094(2) 0.0305(5) Uani 1 2 d S
S3 S 0.8066(2) 0.2500 0.3046(2) 0.0339(6) Uani 1 2 d S
S4 S 1.13398(13) 0.07150(10) 0.41276(15) 0.0289(4) Uani 1 1 d .
O32 O 0.8250(3) 0.1684(3) 0.3820(4) 0.0350(10) Uani 1 1 d .
O43 O 1.1044(4) 0.1504(3) 0.4700(4) 0.0313(11) Uani 1 1 d .
O22 O 0.8478(3) 0.1698(3) 0.6541(4) 0.0309(10) Uani 1 1 d .
O12 O 1.1301(3) 0.1686(3) 0.7406(4) 0.0321(10) Uani 1 1 d .
O11 O 1.2136(5) 0.2500 0.9360(5) 0.0377(15) Uani 1 2 d S
F231 F 0.6083(3) 0.1779(3) 0.6952(4) 0.0582(11) Uani 1 1 d .
O41 O 1.0659(4) -0.0069(3) 0.4155(4) 0.0374(12) Uani 1 1 d .
O21 O 0.8623(5) 0.2500 0.8413(6) 0.0344(15) Uani 1 2 d S
F232 F 0.5986(5) 0.2500 0.5321(6) 0.0636(17) Uani 1 2 d S
F443 F 1.3031(5) 0.0336(3) 0.6310(5) 0.0858(16) Uani 1 1 d .
F442 F 1.3383(4) -0.0241(3) 0.4770(5) 0.0884(18) Uani 1 1 d .
F441 F 1.3689(4) 0.1173(3) 0.5182(5) 0.0830(17) Uani 1 1 d .
F131 F 1.4076(3) 0.1782(3) 0.8482(4) 0.0612(11) Uani 1 1 d .
F332 F 0.6094(4) 0.1776(4) 0.1392(4) 0.0771(13) Uani 1 1 d .
F132 F 1.3281(4) 0.2500 0.6770(5) 0.0481(14) Uani 1 2 d S
O42 O 1.1414(4) 0.0936(3) 0.2961(4) 0.0409(12) Uani 1 1 d .
O31 O 0.8670(5) 0.2500 0.2199(6) 0.0414(16) Uani 1 2 d S
S5 S 1.17420(17) -0.01006(12) 0.03275(18) 0.0403(4) Uani 1 1 d D
O53 O 1.1842(5) -0.0390(3) 0.1616(4) 0.0441(13) Uani 1 1 d D
H531 H 1.165(6) -0.007(4) 0.200(5) 0.053 Uiso 1 1 d D
F331 F 0.5729(5) 0.2500 0.2804(6) 0.074(2) Uani 1 2 d S
O52 O 1.1088(4) 0.0712(3) -0.0029(4) 0.0463(12) Uani 1 1 d .
O51 O 1.1442(5) -0.0845(3) -0.0446(5) 0.0664(16) Uani 1 1 d .
F541 F 1.4092(4) -0.0535(4) 0.1128(6) 0.108(2) Uani 1 1 d .
F543 F 1.3515(5) 0.0339(4) -0.0403(6) 0.110(2) Uani 1 1 d .
C23 C 0.6452(9) 0.2500 0.6522(10) 0.039(2) Uani 1 2 d S
C13 C 1.3431(9) 0.2500 0.7945(9) 0.040(2) Uani 1 2 d S
F542 F 1.3755(4) 0.0847(5) 0.1406(7) 0.110(2) Uani 1 1 d .
C33 C 0.6368(10) 0.2500 0.2095(11) 0.051(3) Uani 1 2 d S
C44 C 1.2990(7) 0.0481(6) 0.5166(9) 0.059(2) Uani 1 1 d .
C54 C 1.3405(8) 0.0163(6) 0.0672(11) 0.067(3) Uani 1 1 d .

loop_
_atom_site_aniso_label
_atom_site_aniso_U_11
_atom_site_aniso_U_22
_atom_site_aniso_U_33
_atom_site_aniso_U_23
_atom_site_aniso_U_13
_atom_site_aniso_U_12
Mo1 0.0307(3) 0.0202(3) 0.0300(3) -0.0002(3) 0.0138(2) -0.0003(3)
Rb1 0.0428(6) 0.0323(6) 0.0360(6) 0.000 0.0178(5) 0.000
S2 0.0294(12) 0.0253(13) 0.0371(15) 0.000 0.0166(11) 0.000
S1 0.0341(13) 0.0246(13) 0.0306(14) 0.000 0.0100(11) 0.000
S3 0.0347(13) 0.0317(14) 0.0325(14) 0.000 0.0095(11) 0.000
S4 0.0300(9) 0.0258(9) 0.0335(10) -0.0024(8) 0.0149(8) -0.0008(7)
O32 0.038(2) 0.028(3) 0.038(3) -0.006(2) 0.014(2) -0.004(2)
O43 0.035(2) 0.022(2) 0.041(3) -0.004(2) 0.018(2) -0.0012(18)
O22 0.033(2) 0.024(2) 0.042(3) 0.001(2) 0.022(2) 0.000(2)
O12 0.037(2) 0.028(2) 0.031(2) 0.006(2) 0.0118(19) 0.004(2)
O11 0.054(4) 0.032(4) 0.025(4) 0.000 0.013(3) 0.000
F231 0.031(2) 0.057(3) 0.086(3) 0.015(3) 0.022(2) -0.006(2)
O41 0.043(3) 0.029(3) 0.047(3) -0.001(2) 0.025(2) -0.003(2)
O21 0.039(4) 0.031(4) 0.033(4) 0.000 0.012(3) 0.000
F232 0.046(3) 0.092(5) 0.040(4) 0.000 0.001(3) 0.000
F443 0.091(4) 0.084(4) 0.053(3) 0.000(3) -0.006(3) 0.032(3)
F442 0.041(3) 0.078(4) 0.118(4) -0.050(3) -0.002(3) 0.026(2)
F441 0.036(3) 0.085(4) 0.121(5) -0.053(3) 0.023(3) -0.022(2)
F131 0.042(2) 0.058(3) 0.084(3) 0.019(3) 0.025(2) 0.017(2)
F332 0.055(3) 0.084(3) 0.071(3) -0.031(3) 0.000(2) -0.014(3)
F132 0.044(3) 0.057(4) 0.050(4) 0.000 0.025(3) 0.000
O42 0.054(3) 0.036(3) 0.038(3) 0.001(2) 0.024(2) 0.002(2)
O31 0.046(4) 0.045(4) 0.044(4) 0.000 0.030(3) 0.000
S5 0.0495(11) 0.0323(11) 0.0480(12) -0.0018(9) 0.0288(9) -0.0004(8)
O53 0.071(3) 0.024(3) 0.049(3) 0.004(2) 0.036(3) 0.007(2)
F331 0.033(3) 0.121(6) 0.069(5) 0.000 0.020(3) 0.000
O52 0.051(3) 0.043(3) 0.053(3) 0.011(3) 0.028(3) 0.005(2)
O51 0.100(4) 0.045(3) 0.073(4) -0.017(3) 0.054(3) -0.016(3)
F541 0.076(3) 0.112(4) 0.163(6) 0.068(4) 0.077(4) 0.049(3)
F543 0.094(4) 0.114(5) 0.166(6) 0.071(5) 0.098(4) 0.033(3)
C23 0.043(6) 0.029(6) 0.045(7) 0.000 0.019(5) 0.000
C13 0.055(7) 0.031(6) 0.031(6) 0.000 0.011(5) 0.000
F542 0.059(4) 0.095(5) 0.155(6) -0.008(4) 0.016(4) -0.028(3)
C33 0.052(7) 0.055(8) 0.045(7) 0.000 0.017(6) 0.000
C44 0.046(5) 0.049(6) 0.068(7) -0.028(5) 0.007(4) 0.012(4)
C54 0.054(6) 0.052(6) 0.104(8) 0.027(6) 0.042(6) 0.015(5)

loop_
_atom_type_symbol
_atom_type_description
_atom_type_scat_dispersion_real
_atom_type_scat_dispersion_imag
_atom_type_scat_source
Rb Rb -0.9393 2.9676 'International Tables Vol C Tables 4.2.6.8 and 6.1.1.4'
Mo Mo -1.6832 0.6857 'International Tables Vol C Tables 4.2.6.8 and 6.1.1.4'
S S 0.1246 0.1234 'International Tables Vol C Tables 4.2.6.8 and 6.1.1.4'
F F 0.0171 0.0103 'International Tables Vol C Tables 4.2.6.8 and 6.1.1.4'
O O 0.0106 0.0060 'International Tables Vol C Tables 4.2.6.8 and 6.1.1.4'
C C 0.0033 0.0016 'International Tables Vol C Tables 4.2.6.8 and 6.1.1.4'
H H 0.0000 0.0000 'International Tables Vol C Tables 4.2.6.8 and 6.1.1.4'

loop_
_geom_angle_atom_site_label_1
_geom_angle_atom_site_label_2
_geom_angle_atom_site_label_3
_geom_angle
_geom_angle_site_symmetry_1
_geom_angle_site_symmetry_3
Mo1 Mo1 O22 93.18(12) 4_565 .
Mo1 Mo1 O12 93.62(12) 4_565 .
O22 Mo1 O12 89.44(14) . .
Mo1 Mo1 O32 93.70(12) 4_565 .
O22 Mo1 O32 90.96(15) . .
O12 Mo1 O32 172.63(16) . .
Mo1 Mo1 O43 100.79(10) 4_565 .
O22 Mo1 O43 166.03(15) . .
O12 Mo1 O43 89.92(15) . .
O32 Mo1 O43 87.92(15) . .
O21 Rb1 O31 99.24(17) 1_554 .
O21 Rb1 O52 79.27(10) 1_554 4_565
O31 Rb1 O52 120.52(8) . 4_565
O21 Rb1 O52 79.27(10) 1_554 .
O31 Rb1 O52 120.52(8) . .
O52 Rb1 O52 117.49(16) 4_565 .
O21 Rb1 O51 69.35(12) 1_554 3_755
O31 Rb1 O51 62.96(11) . 3_755
O52 Rb1 O51 148.36(14) 4_565 3_755
O52 Rb1 O51 61.25(12) . 3_755
O21 Rb1 O51 69.35(12) 1_554 2_755
O31 Rb1 O51 62.96(11) . 2_755
O52 Rb1 O51 61.25(12) 4_565 2_755
O52 Rb1 O51 148.36(14) . 2_755
O51 Rb1 O51 102.4(2) 3_755 2_755
O21 Rb1 O42 132.45(8) 1_554 4_565
O31 Rb1 O42 75.99(11) . 4_565
O52 Rb1 O42 64.61(11) 4_565 4_565
O52 Rb1 O42 144.23(12) . 4_565
O51 Rb1 O42 137.15(12) 3_755 4_565
O51 Rb1 O42 66.58(13) 2_755 4_565
O21 Rb1 O42 132.45(8) 1_554 .
O31 Rb1 O42 75.99(11) . .
O52 Rb1 O42 144.23(12) 4_565 .
O52 Rb1 O42 64.61(11) . .
O51 Rb1 O42 66.58(13) 3_755 .
O51 Rb1 O42 137.15(12) 2_755 .
O42 Rb1 O42 93.00(16) 4_565 .
O21 Rb1 O11 77.02(15) 1_554 1_554
O31 Rb1 O11 176.25(17) . 1_554
O52 Rb1 O11 59.09(8) 4_565 1_554
O52 Rb1 O11 59.09(8) . 1_554
O51 Rb1 O11 115.18(10) 3_755 1_554
O51 Rb1 O11 115.18(10) 2_755 1_554
O42 Rb1 O11 106.48(10) 4_565 1_554
O42 Rb1 O11 106.48(10) . 1_554
O21 S2 O22 116.0(2) . 4_565
O21 S2 O22 116.0(2) . .
O22 S2 O22 108.9(3) 4_565 .
O21 S2 C23 107.1(4) . .
O22 S2 C23 103.7(2) 4_565 .
O22 S2 C23 103.7(2) . .
O11 S1 O12 115.7(2) . 4_565
O11 S1 O12 115.7(2) . .
O12 S1 O12 110.3(3) 4_565 .
O11 S1 C13 107.4(4) . .
O12 S1 C13 103.0(2) 4_565 .
O12 S1 C13 103.0(2) . .
O31 S3 O32 115.6(2) . 4_565
O31 S3 O32 115.6(2) . .
O32 S3 O32 110.4(4) 4_565 .
O31 S3 C33 106.1(5) . .
O32 S3 C33 103.8(3) 4_565 .
O32 S3 C33 103.8(3) . .
O41 S4 O42 116.4(3) . .
O41 S4 O43 115.1(2) . .
O42 S4 O43 111.1(3) . .
O41 S4 C44 106.0(4) . .
O42 S4 C44 103.9(4) . .
O43 S4 C44 102.4(3) . .
S3 O32 Mo1 114.4(2) . .
S4 O43 Mo1 134.6(2) . .
S2 O22 Mo1 120.4(2) . .
S1 O12 Mo1 121.2(3) . .
S1 O11 Rb1 134.2(3) . 1_556
S2 O21 Rb1 158.3(3) . 1_556
S4 O42 Rb1 136.6(2) . .
S3 O31 Rb1 167.8(4) . .
O51 S5 O52 121.4(3) . .
O51 S5 O53 108.8(3) . .
O52 S5 O53 111.4(3) . .
O51 S5 C54 107.0(4) . .
O52 S5 C54 106.5(3) . .
O53 S5 C54 99.4(4) . .
S5 O52 Rb1 144.6(3) . .
S5 O51 Rb1 136.4(3) . 3_755
F232 C23 F231 110.3(6) . 4_565
F232 C23 F231 110.3(6) . .
F231 C23 F231 108.4(8) 4_565 .
F232 C23 S2 110.3(6) . .
F231 C23 S2 108.7(5) 4_565 .
F231 C23 S2 108.7(5) . .
F132 C13 F131 108.8(5) . 4_565
F132 C13 F131 108.8(5) . .
F131 C13 F131 108.2(8) 4_565 .
F132 C13 S1 110.4(6) . .
F131 C13 S1 110.3(5) 4_565 .
F131 C13 S1 110.3(5) . .
F331 C33 F332 109.5(6) . 4_565
F331 C33 F332 109.5(6) . .
F332 C33 F332 109.7(10) 4_565 .
F331 C33 S3 110.6(8) . .
F332 C33 S3 108.8(5) 4_565 .
F332 C33 S3 108.8(5) . .
F441 C44 F442 110.6(7) . .
F441 C44 F443 109.1(7) . .
F442 C44 F443 109.5(8) . .
F441 C44 S4 109.9(6) . .
F442 C44 S4 109.3(5) . .
F443 C44 S4 108.4(5) . .
F542 C54 F541 111.7(9) . .
F542 C54 F543 110.5(8) . .
F541 C54 F543 106.3(7) . .
F542 C54 S5 110.3(6) . .
F541 C54 S5 110.3(6) . .
F543 C54 S5 107.5(7) . .

loop_
_geom_bond_atom_site_label_1
_geom_bond_atom_site_label_2
_geom_bond_distance
_geom_bond_site_symmetry_2
Mo1 Mo1 2.1398(11) 4_565
Mo1 O22 2.143(3) .
Mo1 O12 2.159(4) .
Mo1 O32 2.164(4) .
Mo1 O43 2.166(4) .
Rb1 O21 2.861(6) 1_554
Rb1 O31 2.889(5) .
Rb1 O52 3.100(5) 4_565
Rb1 O52 3.100(5) .
Rb1 O51 3.146(5) 3_755
Rb1 O51 3.146(5) 2_755
Rb1 O42 3.195(5) 4_565
Rb1 O42 3.195(5) .
Rb1 O11 3.198(6) 1_554
S2 O21 1.401(6) .
S2 O22 1.462(4) 4_565
S2 O22 1.462(4) .
S2 C23 1.854(9) .
S1 O11 1.392(6) .
S1 O12 1.470(4) 4_565
S1 O12 1.470(4) .
S1 C13 1.833(10) .
S3 O31 1.407(6) .
S3 O32 1.473(5) 4_565
S3 O32 1.473(5) .
S3 C33 1.849(11) .
S4 O41 1.410(4) .
S4 O42 1.429(4) .
S4 O43 1.449(4) .
S4 C44 1.861(8) .
O11 Rb1 3.198(6) 1_556
F231 C23 1.317(6) .
O21 Rb1 2.861(6) 1_556
F232 C23 1.290(11) .
F443 C44 1.330(10) .
F442 C44 1.312(8) .
F441 C44 1.301(9) .
F131 C13 1.313(6) .
F332 C33 1.312(7) .
F132 C13 1.309(10) .
S5 O51 1.381(5) .
S5 O52 1.398(5) .
S5 O53 1.519(5) .
S5 C54 1.850(8) .
F331 C33 1.299(11) .
O51 Rb1 3.146(5) 3_755
F541 C54 1.289(9) .
F543 C54 1.328(11) .
C23 F231 1.317(6) 4_565
C13 F131 1.313(6) 4_565
F542 C54 1.287(10) .
C33 F332 1.312(7) 4_565

loop_
_geom_torsion_atom_site_label_1
_geom_torsion_atom_site_label_2
_geom_torsion_atom_site_label_3
_geom_torsion_atom_site_label_4
_geom_torsion
_geom_torsion_site_symmetry_1
_geom_torsion_site_symmetry_4
O31 S3 O32 Mo1 94.4(4) . .
O32 S3 O32 Mo1 -39.1(4) 4_565 .
C33 S3 O32 Mo1 -149.8(3) . .
Mo1 Mo1 O32 S3 21.1(2) 4_565 .
O22 Mo1 O32 S3 114.4(3) . .
O12 Mo1 O32 S3 -152.6(11) . .
O43 Mo1 O32 S3 -79.5(3) . .
O41 S4 O43 Mo1 0.2(5) . .
O42 S4 O43 Mo1 135.2(4) . .
C44 S4 O43 Mo1 -114.3(5) . .
Mo1 Mo1 O43 S4 -165.0(3) 4_565 .
O22 Mo1 O43 S4 14.0(10) . .
O12 Mo1 O43 S4 101.3(4) . .
O32 Mo1 O43 S4 -71.6(4) . .
O21 S2 O22 Mo1 -111.4(3) . .
O22 S2 O22 Mo1 21.6(4) 4_565 .
C23 S2 O22 Mo1 131.5(3) . .
Mo1 Mo1 O22 S2 -12.4(3) 4_565 .
O12 Mo1 O22 S2 81.2(3) . .
O32 Mo1 O22 S2 -106.1(3) . .
O43 Mo1 O22 S2 168.6(6) . .
O11 S1 O12 Mo1 135.1(3) . .
O12 S1 O12 Mo1 1.4(4) 4_565 .
C13 S1 O12 Mo1 -108.1(3) . .
Mo1 Mo1 O12 S1 -0.8(2) 4_565 .
O22 Mo1 O12 S1 -93.9(3) . .
O32 Mo1 O12 S1 173.0(11) . .
O43 Mo1 O12 S1 100.0(3) . .
O12 S1 O11 Rb1 65.6(2) 4_565 1_556
O12 S1 O11 Rb1 -65.6(2) . 1_556
C13 S1 O11 Rb1 180.000(1) . 1_556
O22 S2 O21 Rb1 -64.8(2) 4_565 1_556
O22 S2 O21 Rb1 64.8(2) . 1_556
C23 S2 O21 Rb1 180.000(2) . 1_556
O41 S4 O42 Rb1 112.7(3) . .
O43 S4 O42 Rb1 -21.8(4) . .
C44 S4 O42 Rb1 -131.2(4) . .
O21 Rb1 O42 S4 -113.6(4) 1_554 .
O31 Rb1 O42 S4 -23.9(3) . .
O52 Rb1 O42 S4 99.4(4) 4_565 .
O52 Rb1 O42 S4 -158.1(4) . .
O51 Rb1 O42 S4 -90.1(4) 3_755 .
O51 Rb1 O42 S4 -7.2(5) 2_755 .
O42 Rb1 O42 S4 50.9(4) 4_565 .
O11 Rb1 O42 S4 159.1(3) 1_554 .
O32 S3 O31 Rb1 65.5(2) 4_565 .
O32 S3 O31 Rb1 -65.5(2) . .
C33 S3 O31 Rb1 180.000(3) . .
O21 Rb1 O31 S3 180.000(1) 1_554 .
O52 Rb1 O31 S3 -97.07(13) 4_565 .
O52 Rb1 O31 S3 97.07(13) . .
O51 Rb1 O31 S3 118.96(13) 3_755 .
O51 Rb1 O31 S3 -118.96(13) 2_755 .
O42 Rb1 O31 S3 -48.38(9) 4_565 .
O42 Rb1 O31 S3 48.38(9) . .
O11 Rb1 O31 S3 180.000(3) 1_554 .
O51 S5 O52 Rb1 157.5(4) . .
O53 S5 O52 Rb1 27.4(5) . .
C54 S5 O52 Rb1 -79.9(5) . .
O21 Rb1 O52 S5 -165.1(5) 1_554 .
O31 Rb1 O52 S5 -70.6(5) . .
O52 Rb1 O52 S5 123.1(4) 4_565 .
O51 Rb1 O52 S5 -92.9(5) 3_755 .
O51 Rb1 O52 S5 -157.8(4) 2_755 .
O42 Rb1 O52 S5 39.1(5) 4_565 .
O42 Rb1 O52 S5 -16.9(4) . .
O11 Rb1 O52 S5 113.7(5) 1_554 .
O52 S5 O51 Rb1 -88.9(5) . 3_755
O53 S5 O51 Rb1 42.3(5) . 3_755
C54 S5 O51 Rb1 148.8(5) . 3_755
O21 S2 C23 F232 180.000(2) . .
O22 S2 C23 F232 56.85(19) 4_565 .
O22 S2 C23 F232 -56.85(19) . .
O21 S2 C23 F231 58.9(6) . 4_565
O22 S2 C23 F231 -64.2(6) 4_565 4_565
O22 S2 C23 F231 -177.9(5) . 4_565
O21 S2 C23 F231 -58.9(6) . .
O22 S2 C23 F231 177.9(5) 4_565 .
O22 S2 C23 F231 64.2(6) . .
O11 S1 C13 F132 180.000(2) . .
O12 S1 C13 F132 -57.39(19) 4_565 .
O12 S1 C13 F132 57.39(19) . .
O11 S1 C13 F131 -59.8(6) . 4_565
O12 S1 C13 F131 62.9(6) 4_565 4_565
O12 S1 C13 F131 177.6(5) . 4_565
O11 S1 C13 F131 59.8(6) . .
O12 S1 C13 F131 -177.6(5) 4_565 .
O12 S1 C13 F131 -62.9(6) . .
O31 S3 C33 F331 180.0 . .
O32 S3 C33 F331 -57.7(2) 4_565 .
O32 S3 C33 F331 57.7(2) . .
O31 S3 C33 F332 -59.7(6) . 4_565
O32 S3 C33 F332 62.5(7) 4_565 4_565
O32 S3 C33 F332 178.0(6) . 4_565
O31 S3 C33 F332 59.7(6) . .
O32 S3 C33 F332 -178.0(6) 4_565 .
O32 S3 C33 F332 -62.5(7) . .
O41 S4 C44 F441 179.2(6) . .
O42 S4 C44 F441 56.0(6) . .
O43 S4 C44 F441 -59.8(7) . .
O41 S4 C44 F442 57.7(7) . .
O42 S4 C44 F442 -65.5(7) . .
O43 S4 C44 F442 178.7(6) . .
O41 S4 C44 F443 -61.5(6) . .
O42 S4 C44 F443 175.2(5) . .
O43 S4 C44 F443 59.4(6) . .
O51 S5 C54 F542 -179.1(7) . .
O52 S5 C54 F542 49.6(8) . .
O53 S5 C54 F542 -66.1(7) . .
O51 S5 C54 F541 -55.2(8) . .
O52 S5 C54 F541 173.6(7) . .
O53 S5 C54 F541 57.8(8) . .
O51 S5 C54 F543 60.3(7) . .
O52 S5 C54 F543 -70.9(7) . .
O53 S5 C54 F543 173.3(6) . .
